data_2228968
loop_
_publ_author_name
'Lemmerer, Andreas'

_publ_section_title
;
 <i>e</i>,<i>e</i>-<i>trans</i>-Cyclohexane-1,4-carboxylic
 acid--hexamethylenetetramine (1/2)
;
_journal_coeditor_code BT5446
_journal_issue 2
_journal_name_full 'Acta Crystallographica Section E'
_journal_page_first o248
_journal_paper_doi 10.1107/S1600536810053626
_journal_volume 67
_journal_year 2011
_chemical_formula_iupac '2C6 H12 N4, C8 H12 O4'
_chemical_formula_moiety '2(C6 H12 N4), C8 H12 O4'
_chemical_formula_sum 'C20 H36 N8 O4'
_chemical_formula_weight 452.57
_chemical_name_systematic
;
<i>e</i>,<i>e</i><i>trans</i>-Cyclohexane-1,4-carboxylic
acid--hexamethylenetetramine (1/2)
;
_space_group_IT_number 14
_symmetry_cell_setting monoclinic
_symmetry_space_group_name_Hall '-P 2yn'
_symmetry_space_group_name_H-M 'P 1 21/n 1'
_audit_creation_method 'WinGX routine CIF_UPDATE'
_cell_angle_alpha 90
_cell_angle_beta 109.1440(10)
_cell_angle_gamma 90
_cell_formula_units_Z 2
_cell_length_a 5.91820(10)
_cell_length_b 31.5242(6)
_cell_length_c 6.11930(10)
_cell_measurement_reflns_used 5661
_cell_measurement_temperature 173(2)
_cell_measurement_theta_max 28.29
_cell_measurement_theta_min 3.7
_cell_volume 1078.52(3)
_computing_cell_refinement 'SAINT-Plus (Bruker, 2004)'
_computing_data_collection 'APEX2 (Bruker, 2005)'
_computing_data_reduction 'SAINT-Plus and XPREP (Bruker 2004)'
_computing_molecular_graphics
;
ORTEP-3 for Windows (Farrugia, 1997) and DIAMOND (Brandenburg,
1999)
;
_computing_publication_material
;
WinGX (Farrugia, 1999) and PLATON (Spek, 2009)
;
_computing_structure_refinement 'SHELXL-97 (Sheldrick, 2008)'
_computing_structure_solution 'SHELXS-97 (Sheldrick, 2008)'
_diffrn_ambient_temperature 173(2)
_diffrn_measured_fraction_theta_full 1
_diffrn_measured_fraction_theta_max 1
_diffrn_measurement_device_type 'Bruker APEXII CCD area-detector'
_diffrn_measurement_method \w
_diffrn_radiation_type MoK\a
_diffrn_radiation_wavelength 0.71073
_diffrn_reflns_av_R_equivalents 0.0446
_diffrn_reflns_limit_h_max 7
_diffrn_reflns_limit_h_min -7
_diffrn_reflns_limit_k_max 41
_diffrn_reflns_limit_k_min -41
_diffrn_reflns_limit_l_max 8
_diffrn_reflns_limit_l_min -8
_diffrn_reflns_number 13851
_diffrn_reflns_theta_full 27.99
_diffrn_reflns_theta_max 27.99
_diffrn_reflns_theta_min 1.29
_diffrn_standards_number 0
_exptl_absorpt_coefficient_mu 0.1
_exptl_absorpt_correction_T_max 0.9958
_exptl_absorpt_correction_T_min 0.9604
_exptl_absorpt_correction_type integration
_exptl_absorpt_process_details '(XPREP; Bruker, 2004)'
_exptl_crystal_colour colourless
_exptl_crystal_density_diffrn 1.394
_exptl_crystal_density_method 'not measured'
_exptl_crystal_description plate
_exptl_crystal_F_000 488
_exptl_crystal_size_max 0.4
_exptl_crystal_size_mid 0.35
_exptl_crystal_size_min 0.04
_refine_diff_density_max 0.392
_refine_diff_density_min -0.192
_refine_ls_extinction_method none
_refine_ls_goodness_of_fit_ref 0.893
_refine_ls_hydrogen_treatment constr
_refine_ls_matrix_type full
_refine_ls_number_parameters 146
_refine_ls_number_reflns 2594
_refine_ls_number_restraints 0
_refine_ls_restrained_S_all 0.893
_refine_ls_R_factor_gt 0.0395
_refine_ls_shift/su_max 0.001
_refine_ls_structure_factor_coef Fsqd
_refine_ls_weighting_details 'calc w=1/[\s^2^(Fo^2^)+(0.0739P)^2^+0.3667P] where P=(Fo^2^+2Fc^2^)/3'
_refine_ls_weighting_scheme calc
_refine_ls_wR_factor_ref 0.1127
_reflns_number_gt 2218
_reflns_number_total 2594
_reflns_threshold_expression I>2\s(I)
_cod_data_source_file bt5446.cif
_cod_data_source_block I
_cod_original_sg_symbol_H-M 'P 21/n'
_cod_database_code 2228968
_cod_database_fobs_code 2228968

loop_
_symmetry_equiv_pos_as_xyz
'x, y, z'
'-x+1/2, y+1/2, -z+1/2'
'-x, -y, -z'
'x-1/2, -y-1/2, z-1/2'

loop_
_atom_site_type_symbol
_atom_site_label
_atom_site_fract_x
_atom_site_fract_y
_atom_site_fract_z
_atom_site_U_iso_or_equiv
_atom_site_adp_type
_atom_site_calc_flag
_atom_site_refinement_flags
_atom_site_occupancy
_atom_site_disorder_assembly
_atom_site_disorder_group
C C1 -0.0247(2) 0.63264(4) 0.4650(2) 0.0246(3) Uani d . 1 . .
H H1A -0.1214 0.6094 0.3707 0.029 Uiso calc R 1 . .
H H1B -0.0231 0.6289 0.6261 0.029 Uiso calc R 1 . .
C C2 -0.1335(2) 0.67841(4) 0.1382(2) 0.0282(3) Uani d . 1 . .
H H2A -0.2086 0.7058 0.0755 0.034 Uiso calc R 1 . .
H H2B -0.2303 0.6555 0.041 0.034 Uiso calc R 1 . .
C C3 0.2502(2) 0.71082(4) 0.2722(2) 0.0290(3) Uani d . 1 . .
H H3A 0.1799 0.7386 0.2111 0.035 Uiso calc R 1 . .
H H3B 0.4155 0.7101 0.2667 0.035 Uiso calc R 1 . .
C C4 0.2168(2) 0.63619(4) 0.2177(2) 0.0282(3) Uani d . 1 . .
H H4A 0.3818 0.6348 0.2117 0.034 Uiso calc R 1 . .
H H4B 0.1235 0.613 0.1201 0.034 Uiso calc R 1 . .
C C5 0.3614(2) 0.66535(4) 0.6002(2) 0.0256(3) Uani d . 1 . .
H H5A 0.3658 0.662 0.7623 0.031 Uiso calc R 1 . .
H H5B 0.5281 0.6642 0.5986 0.031 Uiso calc R 1 . .
C C6 0.0111(2) 0.70746(4) 0.5164(2) 0.0267(3) Uani d . 1 . .
H H6A 0.0126 0.7045 0.678 0.032 Uiso calc R 1 . .
H H6B -0.0621 0.7352 0.4574 0.032 Uiso calc R 1 . .
N N1 0.22317(16) 0.62980(3) 0.45945(16) 0.0202(2) Uani d . 1 . .
N N2 -0.13588(17) 0.67350(3) 0.37597(19) 0.0250(2) Uani d . 1 . .
N N3 0.1098(2) 0.67701(3) 0.12396(18) 0.0273(2) Uani d . 1 . .
N N4 0.25799(18) 0.70679(3) 0.51366(18) 0.0257(2) Uani d . 1 . .
C C7 0.76647(19) 0.52006(3) 0.88313(19) 0.0188(2) Uani d . 1 . .
H H7 0.6734 0.4942 0.8128 0.023 Uiso calc R 1 . .
C C8 0.9750(2) 0.52451(4) 0.78814(19) 0.0219(2) Uani d . 1 . .
H H8A 0.9119 0.5271 0.6175 0.026 Uiso calc R 1 . .
H H8B 1.0667 0.5506 0.851 0.026 Uiso calc R 1 . .
C C9 1.1394(2) 0.48596(4) 0.85539(19) 0.0213(2) Uani d . 1 . .
H H9A 1.0504 0.4603 0.7819 0.026 Uiso calc R 1 . .
H H9B 1.2758 0.4897 0.7973 0.026 Uiso calc R 1 . .
C C10 0.6008(2) 0.55801(3) 0.8143(2) 0.0212(2) Uani d . 1 . .
O O1 0.47562(17) 0.55861(3) 0.59260(15) 0.0319(2) Uani d . 1 . .
H H1 0.3883 0.5803 0.5629 0.048 Uiso calc R 1 . .
O O2 0.58343(19) 0.58498(3) 0.94835(17) 0.0397(3) Uani d . 1 . .

loop_
_atom_site_aniso_label
_atom_site_aniso_U_11
_atom_site_aniso_U_22
_atom_site_aniso_U_33
_atom_site_aniso_U_12
_atom_site_aniso_U_13
_atom_site_aniso_U_23
C1 0.0217(5) 0.0197(6) 0.0322(6) 0.0004(4) 0.0087(5) 0.0055(4)
C2 0.0237(6) 0.0261(6) 0.0265(6) 0.0051(5) -0.0031(5) 0.0042(5)
C3 0.0264(6) 0.0249(6) 0.0384(7) 0.0007(5) 0.0145(5) 0.0100(5)
C4 0.0356(7) 0.0266(6) 0.0238(6) 0.0119(5) 0.0115(5) 0.0007(5)
C5 0.0203(5) 0.0246(6) 0.0253(6) 0.0009(4) -0.0015(4) 0.0010(4)
C6 0.0330(6) 0.0203(6) 0.0297(6) 0.0059(5) 0.0143(5) -0.0018(4)
N1 0.0193(5) 0.0187(5) 0.0205(5) 0.0044(3) 0.0038(4) 0.0017(3)
N2 0.0178(5) 0.0221(5) 0.0353(6) 0.0038(4) 0.0091(4) 0.0049(4)
N3 0.0350(6) 0.0273(6) 0.0206(5) 0.0083(4) 0.0104(4) 0.0052(4)
N4 0.0247(5) 0.0190(5) 0.0296(5) -0.0022(4) 0.0037(4) -0.0008(4)
C7 0.0179(5) 0.0154(5) 0.0212(5) 0.0034(4) 0.0039(4) 0.0004(4)
C8 0.0242(6) 0.0216(5) 0.0206(5) 0.0059(4) 0.0084(4) 0.0050(4)
C9 0.0216(5) 0.0220(6) 0.0218(5) 0.0056(4) 0.0090(4) 0.0026(4)
C10 0.0183(5) 0.0181(5) 0.0246(6) 0.0025(4) 0.0037(4) 0.0006(4)
O1 0.0369(5) 0.0259(5) 0.0249(5) 0.0161(4) -0.0007(4) -0.0002(3)
O2 0.0487(6) 0.0305(5) 0.0306(5) 0.0201(4) 0.0002(4) -0.0064(4)

loop_
_atom_type_symbol
_atom_type_description
_atom_type_scat_dispersion_real
_atom_type_scat_dispersion_imag
_atom_type_scat_source
C C 0.0033 0.0016 'International Tables Vol C Tables 4.2.6.8 and 6.1.1.4'
H H 0 0 'International Tables Vol C Tables 4.2.6.8 and 6.1.1.4'
N N 0.0061 0.0033 'International Tables Vol C Tables 4.2.6.8 and 6.1.1.4'
O O 0.0106 0.006 'International Tables Vol C Tables 4.2.6.8 and 6.1.1.4'

loop_
_geom_angle_atom_site_label_1
_geom_angle_atom_site_label_2
_geom_angle_atom_site_label_3
_geom_angle_site_symmetry_1
_geom_angle_site_symmetry_3
_geom_angle
_geom_angle_publ_flag
N2 C1 N1 . . 111.82(9) ?
N2 C1 H1A . . 109.3 ?
N1 C1 H1A . . 109.3 ?
N2 C1 H1B . . 109.3 ?
N1 C1 H1B . . 109.3 ?
H1A C1 H1B . . 107.9 ?
N2 C2 N3 . . 112.54(9) ?
N2 C2 H2A . . 109.1 ?
N3 C2 H2A . . 109.1 ?
N2 C2 H2B . . 109.1 ?
N3 C2 H2B . . 109.1 ?
H2A C2 H2B . . 107.8 ?
N3 C3 N4 . . 112.56(9) ?
N3 C3 H3A . . 109.1 ?
N4 C3 H3A . . 109.1 ?
N3 C3 H3B . . 109.1 ?
N4 C3 H3B . . 109.1 ?
H3A C3 H3B . . 107.8 ?
N3 C4 N1 . . 112.12(9) ?
N3 C4 H4A . . 109.2 ?
N1 C4 H4A . . 109.2 ?
N3 C4 H4B . . 109.2 ?
N1 C4 H4B . . 109.2 ?
H4A C4 H4B . . 107.9 ?
N4 C5 N1 . . 112.20(9) ?
N4 C5 H5A . . 109.2 ?
N1 C5 H5A . . 109.2 ?
N4 C5 H5B . . 109.2 ?
N1 C5 H5B . . 109.2 ?
H5A C5 H5B . . 107.9 ?
N2 C6 N4 . . 112.61(9) ?
N2 C6 H6A . . 109.1 ?
N4 C6 H6A . . 109.1 ?
N2 C6 H6B . . 109.1 ?
N4 C6 H6B . . 109.1 ?
H6A C6 H6B . . 107.8 ?
C1 N1 C4 . . 108.27(9) ?
C1 N1 C5 . . 107.61(9) ?
C4 N1 C5 . . 107.78(9) ?
C6 N2 C1 . . 108.39(9) ?
C6 N2 C2 . . 107.89(9) ?
C1 N2 C2 . . 108.14(9) ?
C4 N3 C3 . . 108.13(10) ?
C4 N3 C2 . . 107.97(10) ?
C3 N3 C2 . . 107.96(9) ?
C5 N4 C6 . . 107.94(9) ?
C5 N4 C3 . . 108.17(10) ?
C6 N4 C3 . . 107.91(9) ?
C10 C7 C9 . 3_767 111.75(9) ?
C10 C7 C8 . . 110.48(9) ?
C9 C7 C8 3_767 . 110.30(9) ?
C10 C7 H7 . . 108.1 ?
C9 C7 H7 3_767 . 108.1 ?
C8 C7 H7 . . 108.1 ?
C9 C8 C7 . . 110.25(9) ?
C9 C8 H8A . . 109.6 ?
C7 C8 H8A . . 109.6 ?
C9 C8 H8B . . 109.6 ?
C7 C8 H8B . . 109.6 ?
H8A C8 H8B . . 108.1 ?
C7 C9 C8 3_767 . 111.31(9) ?
C7 C9 H9A 3_767 . 109.4 ?
C8 C9 H9A . . 109.4 ?
C7 C9 H9B 3_767 . 109.4 ?
C8 C9 H9B . . 109.4 ?
H9A C9 H9B . . 108 ?
O2 C10 O1 . . 123.03(11) ?
O2 C10 C7 . . 123.88(10) ?
O1 C10 C7 . . 113.09(10) ?
C10 O1 H1 . . 109.5 ?

loop_
_geom_bond_atom_site_label_1
_geom_bond_atom_site_label_2
_geom_bond_site_symmetry_2
_geom_bond_distance
_geom_bond_publ_flag
C1 N2 . 1.4676(14) ?
C1 N1 . 1.4808(15) ?
C1 H1A . 0.99 ?
C1 H1B . 0.99 ?
C2 N2 . 1.4678(17) ?
C2 N3 . 1.4713(17) ?
C2 H2A . 0.99 ?
C2 H2B . 0.99 ?
C3 N3 . 1.4679(17) ?
C3 N4 . 1.4686(16) ?
C3 H3A . 0.99 ?
C3 H3B . 0.99 ?
C4 N3 . 1.4657(15) ?
C4 N1 . 1.4812(15) ?
C4 H4A . 0.99 ?
C4 H4B . 0.99 ?
C5 N4 . 1.4662(15) ?
C5 N1 . 1.4848(15) ?
C5 H5A . 0.99 ?
C5 H5B . 0.99 ?
C6 N2 . 1.4663(16) ?
C6 N4 . 1.4671(16) ?
C6 H6A . 0.99 ?
C6 H6B . 0.99 ?
C7 C10 . 1.5160(15) ?
C7 C9 3_767 1.5238(15) ?
C7 C8 . 1.5331(15) ?
C7 H7 . 1 ?
C8 C9 . 1.5268(15) ?
C8 H8A . 0.99 ?
C8 H8B . 0.99 ?
C9 C7 3_767 1.5238(15) ?
C9 H9A . 0.99 ?
C9 H9B . 0.99 ?
C10 O2 . 1.2091(15) ?
C10 O1 . 1.3154(14) ?
O1 H1 . 0.84 ?

loop_
_geom_hbond_atom_site_label_D
_geom_hbond_atom_site_label_H
_geom_hbond_atom_site_label_A
_geom_hbond_site_symmetry_A
_geom_hbond_distance_DH
_geom_hbond_distance_HA
_geom_hbond_distance_DA
_geom_hbond_angle_DHA
O1 H1 N1 . 0.84 1.84 2.6710(12) 170

loop_
_geom_torsion_atom_site_label_1
_geom_torsion_atom_site_label_2
_geom_torsion_atom_site_label_3
_geom_torsion_atom_site_label_4
_geom_torsion_site_symmetry_1
_geom_torsion_site_symmetry_2
_geom_torsion_site_symmetry_3
_geom_torsion_site_symmetry_4
_geom_torsion
_geom_torsion_publ_flag
N2 C1 N1 C4 . . . . -57.93(12) ?
N2 C1 N1 C5 . . . . 58.31(12) ?
N3 C4 N1 C1 . . . . 57.99(13) ?
N3 C4 N1 C5 . . . . -58.15(13) ?
N4 C5 N1 C1 . . . . -58.63(12) ?
N4 C5 N1 C4 . . . . 57.94(12) ?
N4 C6 N2 C1 . . . . 58.57(13) ?
N4 C6 N2 C2 . . . . -58.32(12) ?
N1 C1 N2 C6 . . . . -58.43(13) ?
N1 C1 N2 C2 . . . . 58.29(12) ?
N3 C2 N2 C6 . . . . 58.06(12) ?
N3 C2 N2 C1 . . . . -58.99(12) ?
N1 C4 N3 C3 . . . . 58.54(13) ?
N1 C4 N3 C2 . . . . -58.04(13) ?
N4 C3 N3 C4 . . . . -58.70(13) ?
N4 C3 N3 C2 . . . . 57.88(12) ?
N2 C2 N3 C4 . . . . 58.78(12) ?
N2 C2 N3 C3 . . . . -57.91(12) ?
N1 C5 N4 C6 . . . . 58.47(13) ?
N1 C5 N4 C3 . . . . -58.05(13) ?
N2 C6 N4 C5 . . . . -58.39(12) ?
N2 C6 N4 C3 . . . . 58.29(12) ?
N3 C3 N4 C5 . . . . 58.48(12) ?
N3 C3 N4 C6 . . . . -58.06(12) ?
C10 C7 C8 C9 . . . . -179.28(9) ?
C9 C7 C8 C9 3_767 . . . 56.67(13) ?
C7 C8 C9 C7 . . . 3_767 -57.25(13) ?
C9 C7 C10 O2 3_767 . . . 13.98(17) ?
C8 C7 C10 O2 . . . . -109.24(14) ?
C9 C7 C10 O1 3_767 . . . -165.62(10) ?
C8 C7 C10 O1 . . . . 71.17(12) ?
